data_7124440
loop_
_publ_author_name
'Wang, Lei'
'Lv, Shuaipeng'
'Liu, Haitao'
'Kang, Jie'
'Luo, Yun'
'Gong, Ting'
'Dong, Zhengqi'
'Sun, Guibo'
'He, Chun-nian'
'Sun, Xiaobo'

_publ_section_title
;
 Palladium-catalysed enol/enolate directed oxidative annulation:
 functionalized naphthofuroquinones synthesis and bioactivity evaluation
;
_journal_name_full 'Chemical Communications'
_journal_paper_doi 10.1039/C9CC05233J
_journal_year 2019
_chemical_formula_sum 'C24 H12 Cl2 O3'
_chemical_formula_weight 419.24
_space_group_IT_number 2
_space_group_name_Hall '-P 1'
_space_group_name_H-M_alt 'P -1'
_symmetry_cell_setting triclinic
_symmetry_space_group_name_H-M 'P -1'
_atom_sites_solution_hydrogens geom
_atom_sites_solution_primary direct
_atom_sites_solution_secondary difmap
_audit_creation_method SHELXL-97
_audit_update_record
;
2019-04-13 deposited with the CCDC.	2019-09-16 downloaded from the CCDC.
;
_cell_angle_alpha 75.829(4)
_cell_angle_beta 84.143(4)
_cell_angle_gamma 87.362(5)
_cell_formula_units_Z 4
_cell_length_a 7.2581(15)
_cell_length_b 14.444(3)
_cell_length_c 17.808(4)
_cell_measurement_reflns_used 914
_cell_measurement_temperature 100(2)
_cell_measurement_theta_max 27.28
_cell_measurement_theta_min 2.37
_cell_volume 1800.2(7)
_computing_cell_refinement 'Bruker SMART'
_computing_data_collection 'Bruker SMART'
_computing_data_reduction 'Bruker SAINT'
_computing_molecular_graphics 'Bruker SHELXTL'
_computing_publication_material 'Bruker SHELXTL'
_computing_structure_refinement 'SHELXL-97 (Sheldrick, 1997)'
_computing_structure_solution 'SHELXS-97 (Sheldrick, 1990)'
_diffrn_ambient_temperature 100(2)
_diffrn_measured_fraction_theta_full 0.996
_diffrn_measured_fraction_theta_max 0.996
_diffrn_measurement_device_type 'CCD area detector'
_diffrn_measurement_method 'phi and omega scans'
_diffrn_radiation_monochromator graphite
_diffrn_radiation_source 'fine-focus sealed tube'
_diffrn_radiation_type MoK\a
_diffrn_radiation_wavelength 0.71073
_diffrn_reflns_av_R_equivalents 0.0340
_diffrn_reflns_av_sigmaI/netI 0.0382
_diffrn_reflns_limit_h_max 9
_diffrn_reflns_limit_h_min -9
_diffrn_reflns_limit_k_max 18
_diffrn_reflns_limit_k_min -18
_diffrn_reflns_limit_l_max 23
_diffrn_reflns_limit_l_min -23
_diffrn_reflns_number 23747
_diffrn_reflns_theta_full 27.50
_diffrn_reflns_theta_max 27.50
_diffrn_reflns_theta_min 1.18
_exptl_absorpt_coefficient_mu 0.386
_exptl_absorpt_correction_T_max 0.7456
_exptl_absorpt_correction_T_min 0.6173
_exptl_absorpt_correction_type multi-scan
_exptl_absorpt_process_details 'Sadabs, (Sheldrick 2008)'
_exptl_crystal_colour red
_exptl_crystal_density_diffrn 1.547
_exptl_crystal_density_meas ?
_exptl_crystal_density_method 'not measured'
_exptl_crystal_description BLOCK
_exptl_crystal_F_000 856
_exptl_crystal_size_max 0.40
_exptl_crystal_size_mid 0.20
_exptl_crystal_size_min 0.15
_refine_diff_density_max 0.523
_refine_diff_density_min -0.298
_refine_diff_density_rms 0.078
_refine_ls_extinction_method none
_refine_ls_goodness_of_fit_ref 1.107
_refine_ls_hydrogen_treatment constr
_refine_ls_matrix_type full
_refine_ls_number_parameters 523
_refine_ls_number_reflns 8254
_refine_ls_number_restraints 0
_refine_ls_restrained_S_all 1.107
_refine_ls_R_factor_all 0.0511
_refine_ls_R_factor_gt 0.0439
_refine_ls_shift/su_max 0.001
_refine_ls_shift/su_mean 0.000
_refine_ls_structure_factor_coef Fsqd
_refine_ls_weighting_details 'calc w=1/[\s^2^(Fo^2^)+(0.0569P)^2^+0.9183P] where P=(Fo^2^+2Fc^2^)/3'
_refine_ls_weighting_scheme calc
_refine_ls_wR_factor_gt 0.1066
_refine_ls_wR_factor_ref 0.1159
_reflns_number_gt 7291
_reflns_number_total 8254
_reflns_threshold_expression >2sigma(I)
_cod_data_source_file c9cc05233j2.cif
_cod_data_source_block c510
_cod_depositor_comments
;
The following automatic conversions were performed:

data item '_exptl_absorpt_correction_type' value 'Multi-scan' was
changed to 'multi-scan' in accordance with the
/home/data/users/saulius/crontab/automatic-downloads/rss-feeds/RSC/lib/dictionaries/cif_core.dic
dictionary named 'cif_core.dic' version 2.4.2 last updated on
2011-04-26.

data item '_symmetry_cell_setting' value 'Triclinic' was changed to
'triclinic' in accordance with the
/home/data/users/saulius/crontab/automatic-downloads/rss-feeds/RSC/lib/dictionaries/cif_core.dic
dictionary named 'cif_core.dic' version 2.4.2 last updated on
2011-04-26.

data item '_exptl_crystal_density_meas' value 'Not Measured' was
changed to '?' -- the value is perceived as not measured.

Automatic conversion script
Id: cif_fix_values 6909 2019-04-08 15:41:33Z antanas 
;
_cod_original_cell_volume 1800.2(6)
_cod_original_sg_symbol_H-M P-1
_cod_database_code 7124440

loop_
_symmetry_equiv_pos_as_xyz
'x, y, z'
'-x, -y, -z'

loop_
_atom_site_label
_atom_site_type_symbol
_atom_site_fract_x
_atom_site_fract_y
_atom_site_fract_z
_atom_site_U_iso_or_equiv
_atom_site_adp_type
_atom_site_occupancy
_atom_site_symmetry_multiplicity
_atom_site_calc_flag
_atom_site_refinement_flags
Cl1 Cl 0.62566(7) 0.93478(3) 0.06816(3) 0.02349(12) Uani 1 1 d .
Cl2 Cl 1.06396(7) 0.30821(4) 0.03769(3) 0.02379(12) Uani 1 1 d .
Cl3 Cl 0.11231(7) -0.17290(4) 0.06564(3) 0.02672(13) Uani 1 1 d .
Cl4 Cl 0.59381(7) 0.38539(4) -0.00294(3) 0.02389(12) Uani 1 1 d .
O1 O 0.72259(18) 0.58128(9) 0.38331(7) 0.0143(3) Uani 1 1 d .
O2 O 1.0151(2) 0.29013(9) 0.38919(8) 0.0199(3) Uani 1 1 d .
O3 O 0.9845(2) 0.24734(10) 0.54636(9) 0.0277(3) Uani 1 1 d .
O4 O 0.22342(18) -0.01642(9) 0.38238(7) 0.0145(3) Uani 1 1 d .
O5 O 0.49408(19) 0.26722(9) 0.38107(8) 0.0191(3) Uani 1 1 d .
O6 O 0.4662(2) 0.22141(10) 0.53835(8) 0.0245(3) Uani 1 1 d .
C1 C 0.9292(3) 0.34561(13) 0.42168(11) 0.0156(4) Uani 1 1 d .
C2 C 0.9184(3) 0.32247(13) 0.51265(11) 0.0174(4) Uani 1 1 d .
C3 C 0.8303(3) 0.39317(13) 0.55420(11) 0.0157(4) Uani 1 1 d .
C4 C 0.8216(3) 0.37293(13) 0.63472(11) 0.0173(4) Uani 1 1 d .
H4 H 0.8712 0.3141 0.6628 0.021 Uiso 1 1 calc R
C5 C 0.7405(3) 0.43838(14) 0.67457(11) 0.0182(4) Uani 1 1 d .
H5 H 0.7343 0.4242 0.7297 0.022 Uiso 1 1 calc R
C6 C 0.6685(3) 0.52452(13) 0.63334(11) 0.0173(4) Uani 1 1 d .
H6 H 0.6122 0.5689 0.6607 0.021 Uiso 1 1 calc R
C7 C 0.6778(3) 0.54671(13) 0.55247(11) 0.0155(4) Uani 1 1 d .
H7 H 0.6296 0.6061 0.5247 0.019 Uiso 1 1 calc R
C8 C 0.7584(2) 0.48113(13) 0.51271(11) 0.0143(4) Uani 1 1 d .
C9 C 0.7744(2) 0.49687(13) 0.42887(11) 0.0142(4) Uani 1 1 d .
C10 C 0.8413(2) 0.43541(13) 0.38459(11) 0.0149(4) Uani 1 1 d .
C11 C 0.8279(2) 0.48535(13) 0.30443(11) 0.0142(4) Uani 1 1 d .
C12 C 0.7553(3) 0.57354(13) 0.30673(10) 0.0151(4) Uani 1 1 d .
C13 C 0.7150(2) 0.66117(13) 0.24867(11) 0.0151(4) Uani 1 1 d .
C14 C 0.7408(3) 0.74970(13) 0.26448(11) 0.0164(4) Uani 1 1 d .
H14 H 0.7770 0.7522 0.3137 0.020 Uiso 1 1 calc R
C15 C 0.7137(3) 0.83363(13) 0.20891(11) 0.0170(4) Uani 1 1 d .
H15 H 0.7334 0.8936 0.2194 0.020 Uiso 1 1 calc R
C16 C 0.6576(3) 0.82918(13) 0.13778(11) 0.0169(4) Uani 1 1 d .
C17 C 0.6268(3) 0.74274(14) 0.12133(11) 0.0183(4) Uani 1 1 d .
H17 H 0.5865 0.7409 0.0726 0.022 Uiso 1 1 calc R
C18 C 0.6555(3) 0.65884(14) 0.17679(11) 0.0173(4) Uani 1 1 d .
H18 H 0.6347 0.5992 0.1659 0.021 Uiso 1 1 calc R
C19 C 0.8827(2) 0.44550(13) 0.23627(11) 0.0144(4) Uani 1 1 d .
C20 C 0.9810(3) 0.49748(13) 0.16849(11) 0.0167(4) Uani 1 1 d .
H20 H 1.0124 0.5617 0.1648 0.020 Uiso 1 1 calc R
C21 C 1.0329(3) 0.45630(14) 0.10664(11) 0.0173(4) Uani 1 1 d .
H21 H 1.0976 0.4922 0.0604 0.021 Uiso 1 1 calc R
C22 C 0.9891(3) 0.36227(14) 0.11325(11) 0.0174(4) Uani 1 1 d .
C23 C 0.8909(3) 0.30934(14) 0.17908(11) 0.0177(4) Uani 1 1 d .
H23 H 0.8610 0.2450 0.1825 0.021 Uiso 1 1 calc R
C24 C 0.8367(3) 0.35135(13) 0.24005(11) 0.0163(4) Uani 1 1 d .
H24 H 0.7672 0.3157 0.2851 0.020 Uiso 1 1 calc R
C25 C 0.4177(2) 0.19397(13) 0.41506(11) 0.0146(4) Uani 1 1 d .
C26 C 0.4037(3) 0.16673(13) 0.50614(11) 0.0164(4) Uani 1 1 d .
C27 C 0.3188(3) 0.07481(13) 0.54951(11) 0.0151(4) Uani 1 1 d .
C28 C 0.3055(3) 0.05063(14) 0.63036(11) 0.0167(4) Uani 1 1 d .
H28 H 0.3500 0.0928 0.6575 0.020 Uiso 1 1 calc R
C29 C 0.2270(3) -0.03516(14) 0.67152(11) 0.0175(4) Uani 1 1 d .
H29 H 0.2172 -0.0514 0.7268 0.021 Uiso 1 1 calc R
C30 C 0.1629(3) -0.09737(13) 0.63182(11) 0.0171(4) Uani 1 1 d .
H30 H 0.1090 -0.1558 0.6603 0.020 Uiso 1 1 calc R
C31 C 0.1769(2) -0.07476(13) 0.55090(11) 0.0151(4) Uani 1 1 d .
H31 H 0.1341 -0.1177 0.5240 0.018 Uiso 1 1 calc R
C32 C 0.2543(2) 0.01156(13) 0.50971(11) 0.0136(3) Uani 1 1 d .
C33 C 0.2738(2) 0.04154(13) 0.42565(11) 0.0139(3) Uani 1 1 d .
C34 C 0.3418(2) 0.12508(13) 0.37940(11) 0.0141(4) Uani 1 1 d .
C35 C 0.3345(3) 0.11899(13) 0.30011(11) 0.0147(4) Uani 1 1 d .
C36 C 0.2589(2) 0.03260(13) 0.30528(10) 0.0143(4) Uani 1 1 d .
C37 C 0.2130(2) -0.01797(13) 0.24807(11) 0.0150(4) Uani 1 1 d .
C38 C 0.1426(3) 0.03180(14) 0.17865(11) 0.0173(4) Uani 1 1 d .
H38 H 0.1173 0.0985 0.1700 0.021 Uiso 1 1 calc R
C39 C 0.1094(3) -0.01551(15) 0.12247(11) 0.0196(4) Uani 1 1 d .
H39 H 0.0617 0.0182 0.0754 0.024 Uiso 1 1 calc R
C40 C 0.1472(3) -0.11267(15) 0.13619(11) 0.0188(4) Uani 1 1 d .
C41 C 0.2123(3) -0.16369(14) 0.20493(11) 0.0192(4) Uani 1 1 d .
H41 H 0.2353 -0.2306 0.2135 0.023 Uiso 1 1 calc R
C42 C 0.2437(3) -0.11660(14) 0.26123(11) 0.0173(4) Uani 1 1 d .
H42 H 0.2863 -0.1515 0.3090 0.021 Uiso 1 1 calc R
C43 C 0.4036(3) 0.18661(13) 0.22705(11) 0.0148(4) Uani 1 1 d .
C44 C 0.3732(3) 0.28505(13) 0.21522(11) 0.0166(4) Uani 1 1 d .
H44 H 0.3101 0.3102 0.2555 0.020 Uiso 1 1 calc R
C45 C 0.4345(3) 0.34632(13) 0.14516(11) 0.0175(4) Uani 1 1 d .
H45 H 0.4159 0.4134 0.1376 0.021 Uiso 1 1 calc R
C46 C 0.5228(3) 0.30883(14) 0.08632(11) 0.0177(4) Uani 1 1 d .
C47 C 0.5570(3) 0.21174(14) 0.09632(11) 0.0176(4) Uani 1 1 d .
H47 H 0.6188 0.1870 0.0555 0.021 Uiso 1 1 calc R
C48 C 0.4990(3) 0.15152(13) 0.16712(11) 0.0163(4) Uani 1 1 d .
H48 H 0.5245 0.0849 0.1752 0.020 Uiso 1 1 calc R

loop_
_atom_site_aniso_label
_atom_site_aniso_U_11
_atom_site_aniso_U_22
_atom_site_aniso_U_33
_atom_site_aniso_U_23
_atom_site_aniso_U_13
_atom_site_aniso_U_12
Cl1 0.0265(3) 0.0205(2) 0.0184(2) 0.00465(18) -0.00291(18) 0.00396(19)
Cl2 0.0223(2) 0.0323(3) 0.0218(2) -0.0167(2) -0.00185(19) 0.0010(2)
Cl3 0.0249(3) 0.0393(3) 0.0227(3) -0.0211(2) 0.00218(19) -0.0070(2)
Cl4 0.0267(3) 0.0226(2) 0.0186(2) 0.00284(18) -0.00122(19) -0.00596(19)
O1 0.0178(6) 0.0130(6) 0.0119(6) -0.0023(5) -0.0024(5) 0.0009(5)
O2 0.0239(7) 0.0163(7) 0.0210(7) -0.0070(6) -0.0037(6) 0.0035(5)
O3 0.0409(9) 0.0195(7) 0.0208(7) -0.0026(6) -0.0060(7) 0.0115(6)
O4 0.0172(6) 0.0145(6) 0.0121(6) -0.0036(5) -0.0013(5) -0.0006(5)
O5 0.0224(7) 0.0151(6) 0.0198(7) -0.0046(5) -0.0004(5) -0.0021(5)
O6 0.0373(9) 0.0184(7) 0.0202(7) -0.0074(6) -0.0053(6) -0.0051(6)
C1 0.0150(9) 0.0134(8) 0.0186(9) -0.0032(7) -0.0033(7) -0.0020(7)
C2 0.0193(9) 0.0138(9) 0.0185(9) -0.0024(7) -0.0027(7) 0.0000(7)
C3 0.0156(9) 0.0141(9) 0.0169(9) -0.0025(7) -0.0018(7) -0.0020(7)
C4 0.0184(9) 0.0140(9) 0.0177(9) 0.0006(7) -0.0035(7) -0.0015(7)
C5 0.0202(9) 0.0207(9) 0.0136(9) -0.0031(7) -0.0015(7) -0.0040(7)
C6 0.0174(9) 0.0173(9) 0.0179(9) -0.0053(7) -0.0009(7) -0.0028(7)
C7 0.0158(9) 0.0142(8) 0.0171(9) -0.0040(7) -0.0028(7) -0.0010(7)
C8 0.0139(8) 0.0143(8) 0.0144(9) -0.0024(7) -0.0022(7) -0.0024(7)
C9 0.0128(8) 0.0119(8) 0.0169(9) -0.0008(7) -0.0030(7) -0.0007(6)
C10 0.0139(8) 0.0154(9) 0.0151(9) -0.0028(7) -0.0017(7) -0.0019(7)
C11 0.0130(8) 0.0139(8) 0.0152(9) -0.0022(7) -0.0015(7) -0.0016(7)
C12 0.0158(9) 0.0174(9) 0.0130(9) -0.0046(7) -0.0018(7) -0.0025(7)
C13 0.0135(8) 0.0170(9) 0.0135(9) -0.0024(7) -0.0001(7) 0.0022(7)
C14 0.0175(9) 0.0193(9) 0.0119(9) -0.0031(7) -0.0014(7) 0.0020(7)
C15 0.0203(9) 0.0155(9) 0.0142(9) -0.0024(7) 0.0005(7) 0.0006(7)
C16 0.0163(9) 0.0167(9) 0.0139(9) 0.0020(7) 0.0005(7) 0.0032(7)
C17 0.0168(9) 0.0231(10) 0.0145(9) -0.0036(7) -0.0026(7) 0.0024(7)
C18 0.0174(9) 0.0182(9) 0.0173(9) -0.0062(7) -0.0022(7) 0.0008(7)
C19 0.0143(8) 0.0154(9) 0.0139(9) -0.0034(7) -0.0036(7) 0.0009(7)
C20 0.0177(9) 0.0150(9) 0.0176(9) -0.0034(7) -0.0031(7) -0.0007(7)
C21 0.0156(9) 0.0210(9) 0.0145(9) -0.0027(7) -0.0014(7) -0.0010(7)
C22 0.0149(9) 0.0243(10) 0.0162(9) -0.0107(8) -0.0033(7) 0.0018(7)
C23 0.0161(9) 0.0159(9) 0.0231(10) -0.0070(8) -0.0051(7) -0.0003(7)
C24 0.0140(9) 0.0182(9) 0.0162(9) -0.0022(7) -0.0034(7) -0.0022(7)
C25 0.0136(8) 0.0143(8) 0.0159(9) -0.0049(7) -0.0007(7) 0.0038(7)
C26 0.0185(9) 0.0145(9) 0.0171(9) -0.0054(7) -0.0029(7) 0.0025(7)
C27 0.0144(8) 0.0156(9) 0.0154(9) -0.0045(7) -0.0015(7) 0.0034(7)
C28 0.0176(9) 0.0183(9) 0.0159(9) -0.0077(7) -0.0020(7) 0.0037(7)
C29 0.0176(9) 0.0216(9) 0.0127(9) -0.0039(7) -0.0012(7) 0.0040(7)
C30 0.0149(9) 0.0161(9) 0.0184(9) -0.0016(7) -0.0002(7) 0.0018(7)
C31 0.0128(8) 0.0149(8) 0.0178(9) -0.0047(7) -0.0020(7) 0.0027(7)
C32 0.0112(8) 0.0148(8) 0.0148(9) -0.0039(7) -0.0015(6) 0.0039(7)
C33 0.0114(8) 0.0149(8) 0.0172(9) -0.0078(7) -0.0021(7) 0.0028(7)
C34 0.0128(8) 0.0154(8) 0.0144(9) -0.0047(7) -0.0016(7) 0.0036(7)
C35 0.0145(8) 0.0157(9) 0.0146(9) -0.0056(7) -0.0017(7) 0.0023(7)
C36 0.0148(8) 0.0153(8) 0.0121(8) -0.0027(7) 0.0003(7) 0.0018(7)
C37 0.0122(8) 0.0187(9) 0.0144(9) -0.0054(7) 0.0016(7) -0.0019(7)
C38 0.0147(9) 0.0189(9) 0.0179(9) -0.0043(7) -0.0002(7) -0.0009(7)
C39 0.0165(9) 0.0276(10) 0.0149(9) -0.0054(8) 0.0001(7) -0.0024(8)
C40 0.0157(9) 0.0284(10) 0.0162(9) -0.0139(8) 0.0038(7) -0.0063(8)
C41 0.0202(9) 0.0171(9) 0.0209(10) -0.0072(8) 0.0040(8) -0.0039(7)
C42 0.0177(9) 0.0190(9) 0.0149(9) -0.0040(7) 0.0005(7) -0.0020(7)
C43 0.0146(8) 0.0158(9) 0.0147(9) -0.0041(7) -0.0031(7) -0.0009(7)
C44 0.0150(9) 0.0172(9) 0.0192(9) -0.0071(7) -0.0035(7) 0.0009(7)
C45 0.0170(9) 0.0144(9) 0.0214(10) -0.0032(7) -0.0065(7) 0.0002(7)
C46 0.0155(9) 0.0205(9) 0.0155(9) 0.0004(7) -0.0040(7) -0.0048(7)
C47 0.0158(9) 0.0206(9) 0.0169(9) -0.0055(7) -0.0009(7) -0.0016(7)
C48 0.0156(9) 0.0156(9) 0.0190(9) -0.0060(7) -0.0038(7) 0.0003(7)

loop_
_atom_type_symbol
_atom_type_description
_atom_type_scat_dispersion_real
_atom_type_scat_dispersion_imag
_atom_type_scat_source
C C 0.0033 0.0016 'International Tables Vol C Tables 4.2.6.8 and 6.1.1.4'
H H 0.0000 0.0000 'International Tables Vol C Tables 4.2.6.8 and 6.1.1.4'
O O 0.0106 0.0060 'International Tables Vol C Tables 4.2.6.8 and 6.1.1.4'
Cl Cl 0.1484 0.1585 'International Tables Vol C Tables 4.2.6.8 and 6.1.1.4'

loop_
_geom_angle_atom_site_label_1
_geom_angle_atom_site_label_2
_geom_angle_atom_site_label_3
_geom_angle
C9 O1 C12 106.84(14)
C33 O4 C36 106.36(14)
O2 C1 C10 126.61(18)
O2 C1 C2 117.85(16)
C10 C1 C2 115.47(16)
O3 C2 C3 122.50(18)
O3 C2 C1 118.01(17)
C3 C2 C1 119.49(16)
C4 C3 C8 119.62(17)
C4 C3 C2 119.50(17)
C8 C3 C2 120.86(17)
C3 C4 C5 120.32(17)
C6 C5 C4 119.73(18)
C5 C6 C7 120.87(18)
C8 C7 C6 119.36(17)
C7 C8 C3 120.10(17)
C7 C8 C9 123.82(17)
C3 C8 C9 116.08(16)
O1 C9 C10 110.66(16)
O1 C9 C8 120.93(16)
C10 C9 C8 128.40(17)
C9 C10 C11 106.67(16)
C9 C10 C1 119.30(17)
C11 C10 C1 133.39(17)
C12 C11 C10 105.51(16)
C12 C11 C19 129.13(17)
C10 C11 C19 125.37(16)
C11 C12 O1 110.32(16)
C11 C12 C13 135.34(17)
O1 C12 C13 114.23(15)
C14 C13 C18 118.98(17)
C14 C13 C12 119.28(16)
C18 C13 C12 121.72(17)
C15 C14 C13 120.49(17)
C14 C15 C16 119.30(18)
C17 C16 C15 121.41(17)
C17 C16 Cl1 119.60(15)
C15 C16 Cl1 118.99(15)
C16 C17 C18 119.16(18)
C17 C18 C13 120.63(18)
C24 C19 C20 118.56(17)
C24 C19 C11 118.62(16)
C20 C19 C11 122.81(16)
C21 C20 C19 120.72(17)
C22 C21 C20 119.09(18)
C23 C22 C21 121.57(17)
C23 C22 Cl2 119.07(15)
C21 C22 Cl2 119.34(15)
C22 C23 C24 119.05(18)
C23 C24 C19 120.97(18)
O5 C25 C34 126.28(17)
O5 C25 C26 118.09(16)
C34 C25 C26 115.58(16)
O6 C26 C27 122.66(17)
O6 C26 C25 117.96(17)
C27 C26 C25 119.37(16)
C28 C27 C32 119.65(17)
C28 C27 C26 119.50(17)
C32 C27 C26 120.85(16)
C29 C28 C27 120.05(18)
C28 C29 C30 120.05(18)
C31 C30 C29 120.66(18)
C30 C31 C32 119.23(18)
C31 C32 C27 120.35(17)
C31 C32 C33 123.26(17)
C27 C32 C33 116.39(16)
O4 C33 C34 111.01(16)
O4 C33 C32 120.60(16)
C34 C33 C32 128.38(17)
C33 C34 C35 106.52(16)
C33 C34 C25 119.33(17)
C35 C34 C25 133.87(17)
C36 C35 C34 105.37(16)
C36 C35 C43 125.42(17)
C34 C35 C43 129.10(17)
C35 C36 O4 110.71(16)
C35 C36 C37 134.00(17)
O4 C36 C37 115.28(15)
C42 C37 C38 119.16(17)
C42 C37 C36 120.09(17)
C38 C37 C36 120.72(17)
C39 C38 C37 120.60(18)
C40 C39 C38 118.78(18)
C41 C40 C39 121.69(17)
C41 C40 Cl3 118.71(16)
C39 C40 Cl3 119.60(16)
C40 C41 C42 119.48(18)
C41 C42 C37 120.24(18)
C44 C43 C48 118.58(17)
C44 C43 C35 121.88(17)
C48 C43 C35 119.54(16)
C45 C44 C43 120.50(18)
C46 C45 C44 119.30(18)
C45 C46 C47 121.71(18)
C45 C46 Cl4 119.44(15)
C47 C46 Cl4 118.85(15)
C48 C47 C46 118.43(18)
C47 C48 C43 121.42(17)

loop_
_geom_bond_atom_site_label_1
_geom_bond_atom_site_label_2
_geom_bond_distance
Cl1 C16 1.7371(19)
Cl2 C22 1.7442(19)
Cl3 C40 1.7378(19)
Cl4 C46 1.7435(19)
O1 C9 1.350(2)
O1 C12 1.391(2)
O2 C1 1.214(2)
O3 C2 1.208(2)
O4 C33 1.353(2)
O4 C36 1.386(2)
O5 C25 1.210(2)
O6 C26 1.211(2)
C1 C10 1.455(3)
C1 C2 1.566(3)
C2 C3 1.487(3)
C3 C4 1.387(3)
C3 C8 1.411(3)
C4 C5 1.391(3)
C5 C6 1.390(3)
C6 C7 1.392(3)
C7 C8 1.390(3)
C8 C9 1.448(3)
C9 C10 1.368(3)
C10 C11 1.444(3)
C11 C12 1.364(3)
C11 C19 1.478(3)
C12 C13 1.464(3)
C13 C14 1.399(3)
C13 C18 1.401(3)
C14 C15 1.385(3)
C15 C16 1.386(3)
C16 C17 1.383(3)
C17 C18 1.386(3)
C19 C24 1.399(3)
C19 C20 1.400(3)
C20 C21 1.387(3)
C21 C22 1.383(3)
C22 C23 1.381(3)
C23 C24 1.384(3)
C25 C34 1.459(3)
C25 C26 1.566(3)
C26 C27 1.488(3)
C27 C28 1.390(3)
C27 C32 1.407(3)
C28 C29 1.390(3)
C29 C30 1.393(3)
C30 C31 1.392(3)
C31 C32 1.393(3)
C32 C33 1.447(3)
C33 C34 1.365(3)
C34 C35 1.443(2)
C35 C36 1.365(3)
C35 C43 1.479(3)
C36 C37 1.462(3)
C37 C42 1.397(3)
C37 C38 1.402(3)
C38 C39 1.387(3)
C39 C40 1.384(3)
C40 C41 1.382(3)
C41 C42 1.384(3)
C43 C44 1.396(3)
C43 C48 1.399(3)
C44 C45 1.386(3)
C45 C46 1.382(3)
C46 C47 1.384(3)
C47 C48 1.383(3)
